data_7233420
loop_
_publ_author_name
'McHugh, Lauren N.'
'Olivera Perez, Leonardo J.'
'Wheatley, Paul S.'
'Cordes, David B.'
'Slawin, Alexandra M. Z.'
'Morris, Russell E.'

_publ_section_title
;
 Synthesis and structural characterisation of the copper MOF: STAM-NMe2
;
_journal_issue 36
_journal_name_full CrystEngComm
_journal_page_first 5387
_journal_paper_doi 10.1039/C9CE01035A
_journal_volume 21
_journal_year 2019
_chemical_formula_moiety 'C10 H11 Cu N O5'
_chemical_formula_sum 'C10 H11 Cu N O5'
_chemical_formula_weight 288.74
_space_group_crystal_system trigonal
_space_group_IT_number 164
_space_group_name_Hall '-P 3 2"'
_space_group_name_H-M_alt 'P -3 m 1'
_symmetry_space_group_name_Hall '-P 3 2"'
_symmetry_space_group_name_H-M 'P -3 m 1'
_atom_sites_solution_hydrogens mixed
_atom_sites_solution_primary dual
_audit_creation_date 2019-06-21
_audit_creation_method
;
Olex2 1.2
(compiled 2018.05.29 svn.r3508 for OlexSys, GUI svn.r5506)
;
_audit_update_record
;
2019-07-03 deposited with the CCDC.    2019-08-23 downloaded from the CCDC.
;
_cell_angle_alpha 90
_cell_angle_beta 90
_cell_angle_gamma 120
_cell_formula_units_Z 6
_cell_length_a 18.5382(5)
_cell_length_b 18.5382(5)
_cell_length_c 6.7599(2)
_cell_measurement_reflns_used 8019
_cell_measurement_temperature 173
_cell_measurement_theta_max 27.6280
_cell_measurement_theta_min 2.1770
_cell_volume 2011.90(10)
_computing_cell_refinement 'CrysAlisPro 1.171.38.46 (Rigaku OD, 2015)'
_computing_data_collection
;
CrystalClear-SM Expert 2.1 b45 (Rigaku OD, 2015)
;
_computing_data_reduction 'CrysAlisPro 1.171.38.46 (Rigaku OD, 2015)'
_computing_molecular_graphics 'Olex2 (Dolomanov et al., 2009)'
_computing_publication_material 'Olex2 (Dolomanov et al., 2009)'
_computing_structure_refinement 'ShelXL (Sheldrick, 2015)'
_computing_structure_solution 'ShelXT (Sheldrick, 2015)'
_diffrn_ambient_temperature 173
_diffrn_detector 'hybrid photon counting detector'
_diffrn_measured_fraction_theta_full 0.999
_diffrn_measured_fraction_theta_max 0.947
_diffrn_measurement_details
;
List of Runs (angles in degrees, time in seconds):

  # Type    Start    End  Width  t~exp~   \w     \q     \k     \f   Frames
#--------------------------------------------------------------------------
  1  \w   -100.00  80.00   0.50   10.00    --  -10.00  45.00   0.00  360
  2  \w   -100.00  80.00   0.50   10.00    --  -10.00  45.00  90.00  360
  3  \w   -100.00  80.00   0.50   10.00    --  -10.00  45.00 180.00  360
;
_diffrn_measurement_device 'AFC10: Fixed chi 2 circle'
_diffrn_measurement_device_type 'Rigaku XtaLAB P200K'
_diffrn_measurement_method '\w scans'
_diffrn_measurement_specimen_support Loop
_diffrn_orient_matrix_type 'CrysAlisPro convention (1999,Acta A55,543-557)'
_diffrn_orient_matrix_UB_11 0.0211459000
_diffrn_orient_matrix_UB_12 0.0265681000
_diffrn_orient_matrix_UB_13 0.0810173000
_diffrn_orient_matrix_UB_21 0.0248767000
_diffrn_orient_matrix_UB_22 0.0326560000
_diffrn_orient_matrix_UB_23 -0.0666589000
_diffrn_orient_matrix_UB_31 -0.0297584000
_diffrn_orient_matrix_UB_32 0.0133964000
_diffrn_orient_matrix_UB_33 0.0018751000
_diffrn_radiation_monochromator 'Rigaku Osmic Confocal Optical System'
_diffrn_radiation_probe x-ray
_diffrn_radiation_type MoK\a
_diffrn_radiation_wavelength 0.71073
_diffrn_reflns_av_R_equivalents 0.0713
_diffrn_reflns_av_unetI/netI 0.0467
_diffrn_reflns_Laue_measured_fraction_full 0.999
_diffrn_reflns_Laue_measured_fraction_max 0.947
_diffrn_reflns_limit_h_max 24
_diffrn_reflns_limit_h_min -23
_diffrn_reflns_limit_k_max 23
_diffrn_reflns_limit_k_min -23
_diffrn_reflns_limit_l_max 8
_diffrn_reflns_limit_l_min -9
_diffrn_reflns_number 26670
_diffrn_reflns_point_group_measured_fraction_full 0.999
_diffrn_reflns_point_group_measured_fraction_max 0.947
_diffrn_reflns_theta_full 25.242
_diffrn_reflns_theta_max 28.935
_diffrn_reflns_theta_min 2.197
_diffrn_source 'Rotating Anode'
_diffrn_source_type 'Rigaku FR-X'
_exptl_absorpt_coefficient_mu 1.635
_exptl_absorpt_correction_T_max 1.00000
_exptl_absorpt_correction_T_min 0.75482
_exptl_absorpt_correction_type multi-scan
_exptl_absorpt_process_details
;
CrysAlisPro 1.171.38.46 (Rigaku Oxford Diffraction, 2015)
Empirical absorption correction using spherical harmonics,
 implemented in SCALE3 ABSPACK scaling algorithm.
;
_exptl_crystal_colour green
_exptl_crystal_density_diffrn 1.430
_exptl_crystal_description prism
_exptl_crystal_F_000 882
_exptl_crystal_recrystallization_method Hydrothermal
_exptl_crystal_size_max 0.04
_exptl_crystal_size_mid 0.04
_exptl_crystal_size_min 0.02
_refine_diff_density_max 0.431
_refine_diff_density_min -0.596
_refine_diff_density_rms 0.090
_refine_ls_extinction_method none
_refine_ls_goodness_of_fit_ref 1.124
_refine_ls_hydrogen_treatment constr
_refine_ls_matrix_type full
_refine_ls_number_parameters 87
_refine_ls_number_reflns 1842
_refine_ls_number_restraints 0
_refine_ls_restrained_S_all 1.124
_refine_ls_R_factor_all 0.0565
_refine_ls_R_factor_gt 0.0367
_refine_ls_shift/su_max 0.001
_refine_ls_shift/su_mean 0.000
_refine_ls_structure_factor_coef Fsqd
_refine_ls_weighting_details 'w=1/[\s^2^(Fo^2^)+(0.0536P)^2^+0.3573P] where P=(Fo^2^+2Fc^2^)/3'
_refine_ls_weighting_scheme calc
_refine_ls_wR_factor_gt 0.0941
_refine_ls_wR_factor_ref 0.0992
_reflns_Friedel_coverage 0.000
_reflns_number_gt 1394
_reflns_number_total 1842
_reflns_threshold_expression 'I > 2\s(I)'
_cod_data_source_file c9ce01035a2.cif
_cod_data_source_block STAM-NMe2
_cod_depositor_comments
;
The following automatic conversions were performed:

'_diffrn_radiation_probe' value 'X-ray' changed to 'x-ray' according
to
/home/data/users/saulius/crontab/automatic-downloads/rss-feeds/RSC/lib/dictionaries/cif_core.dic
dictionary named 'cif_core.dic' version 2.4.2 from 2011-04-26.

Automatic conversion script
Id: cif_fix_values 4973 2017-02-22 13:04:09Z antanas 

 Adding full bibliography for 7233420.cif.
;
_cod_original_cell_volume 2011.90(12)
_cod_database_code 7233420
_shelx_shelxl_version_number 2016/6
_shelx_space_group_comment
;
The symmetry employed for this shelxl refinement is uniquely defined
by the following loop, which should always be used as a source of
symmetry information in preference to the above space-group names.
They are only intended as comments.
;
_shelx_estimated_absorpt_t_max 0.968
_shelx_estimated_absorpt_t_min 0.937
_olex2_refinement_description
;
1. Fixed Uiso
 At 1.2 times of:
  All C(H) groups
 At 1.5 times of:
  All C(H,H,H) groups, All O(H) groups
2.a Rotating group:
 O1W(H1WB)
2.b Aromatic/amide H refined with riding coordinates:
 C4(H4), C3(H3)
2.c Idealised Me refined as rotating group:
 C6(H6A,H6B,H6C)
;
_oxdiff_exptl_absorpt_empirical_details
;
Empirical correction (ABSPACK) includes:
- Absorption correction using spherical harmonics
- Frame scaling
;
_oxdiff_exptl_absorpt_empirical_full_max 1.606
_oxdiff_exptl_absorpt_empirical_full_min 0.639

loop_
_space_group_symop_operation_xyz
'x, y, z'
'-y, x-y, z'
'-x+y, -x, z'
'y, x, -z'
'x-y, -y, -z'
'-x, -x+y, -z'
'-x, -y, -z'
'y, -x+y, -z'
'x-y, x, -z'
'-y, -x, z'
'-x+y, y, z'
'x, x-y, z'

loop_
_atom_site_label
_atom_site_type_symbol
_atom_site_fract_x
_atom_site_fract_y
_atom_site_fract_z
_atom_site_U_iso_or_equiv
_atom_site_adp_type
_atom_site_occupancy
_atom_site_site_symmetry_order
_atom_site_calc_flag
_atom_site_refinement_flags_posn
_atom_site_refinement_flags_adp
_atom_site_refinement_flags_occupancy
Cu1 Cu 0.47619(2) 0.52381(2) 0.34416(5) 0.01171(15) Uani 1 2 d S T P
O1W O 0.43601(8) 0.56399(8) 0.0904(3) 0.0249(6) Uani 1 2 d S T P
H1WB H 0.395249 0.521309 0.029752 0.037 Uiso 1 1 d GR . .
O2 O 0.55943(13) 0.58859(10) 0.7560(3) 0.0284(4) Uani 1 1 d . . .
O1 O 0.51998(14) 0.62877(11) 0.4880(3) 0.0360(5) Uani 1 1 d . . .
N1 N 0.6755(2) 0.83775(11) 1.2156(5) 0.0289(8) Uani 1 2 d S T P
C1 C 0.55014(14) 0.64104(14) 0.6593(3) 0.0152(5) Uani 1 1 d . . .
C2 C 0.57591(14) 0.72332(14) 0.7526(3) 0.0155(5) Uani 1 1 d . . .
C5 C 0.6367(2) 0.81833(11) 1.0325(5) 0.0193(7) Uani 1 2 d S T P
C4 C 0.61473(15) 0.74245(14) 0.9367(3) 0.0176(5) Uani 1 1 d . . .
H4 H 0.626696 0.703694 0.999037 0.021 Uiso 1 1 calc R . .
C3 C 0.5572(2) 0.77858(10) 0.6579(5) 0.0173(7) Uani 1 2 d S T P
H3 H 0.531970 0.765985 0.530721 0.021 Uiso 1 2 calc RS T P
C6 C 0.71023(19) 0.92145(16) 1.2910(4) 0.0314(7) Uani 1 1 d . . .
H6A H 0.756397 0.959927 1.206053 0.047 Uiso 1 1 calc GR . .
H6B H 0.730760 0.923958 1.425843 0.047 Uiso 1 1 calc GR . .
H6C H 0.667111 0.937310 1.292256 0.047 Uiso 1 1 calc GR . .

loop_
_atom_site_aniso_label
_atom_site_aniso_U_11
_atom_site_aniso_U_22
_atom_site_aniso_U_33
_atom_site_aniso_U_23
_atom_site_aniso_U_13
_atom_site_aniso_U_12
Cu1 0.01263(19) 0.01263(19) 0.0124(2) -0.00019(7) 0.00019(7) 0.00823(17)
O1W 0.0292(10) 0.0292(10) 0.0190(13) 0.0022(5) -0.0022(5) 0.0168(12)
O2 0.0490(12) 0.0160(9) 0.0249(10) -0.0060(8) -0.0160(9) 0.0198(9)
O1 0.0710(15) 0.0238(10) 0.0237(10) -0.0097(8) -0.0207(10) 0.0316(10)
N1 0.045(2) 0.0208(11) 0.0289(18) -0.0087(8) -0.0175(16) 0.0225(10)
C1 0.0137(11) 0.0157(11) 0.0177(12) -0.0002(9) 0.0034(9) 0.0084(10)
C2 0.0159(11) 0.0152(11) 0.0169(11) -0.0006(9) 0.0013(9) 0.0090(10)
C5 0.0251(19) 0.0179(12) 0.0172(17) -0.0019(7) -0.0039(14) 0.0125(9)
C4 0.0212(12) 0.0139(11) 0.0218(13) 0.0012(10) -0.0001(10) 0.0118(10)
C3 0.0201(17) 0.0165(12) 0.0166(17) 0.0000(7) 0.0000(14) 0.0101(9)
C6 0.0437(18) 0.0247(14) 0.0293(15) -0.0111(12) -0.0154(13) 0.0197(13)

loop_
_atom_type_symbol
_atom_type_description
_atom_type_scat_dispersion_real
_atom_type_scat_dispersion_imag
_atom_type_scat_source
C C 0.0033 0.0016 'International Tables Vol C Tables 4.2.6.8 and 6.1.1.4'
H H 0.0000 0.0000 'International Tables Vol C Tables 4.2.6.8 and 6.1.1.4'
Cu Cu 0.3201 1.2651 'International Tables Vol C Tables 4.2.6.8 and 6.1.1.4'
N N 0.0061 0.0033 'International Tables Vol C Tables 4.2.6.8 and 6.1.1.4'
O O 0.0106 0.0060 'International Tables Vol C Tables 4.2.6.8 and 6.1.1.4'

loop_
_geom_angle_atom_site_label_1
_geom_angle_atom_site_label_2
_geom_angle_atom_site_label_3
_geom_angle
_geom_angle_site_symmetry_1
_geom_angle_site_symmetry_3
O1W Cu1 Cu1 179.02(7) . 7_666
O2 Cu1 Cu1 84.86(5) 7_666 7_666
O2 Cu1 Cu1 84.86(5) 4_556 7_666
O2 Cu1 O1W 95.83(7) 7_666 .
O2 Cu1 O1W 95.83(7) 4_556 .
O2 Cu1 O2 88.58(12) 7_666 4_556
O1 Cu1 Cu1 83.82(5) . 7_666
O1 Cu1 Cu1 83.82(5) 10_665 7_666
O1 Cu1 O1W 95.50(7) . .
O1 Cu1 O1W 95.50(7) 10_665 .
O1 Cu1 O2 168.65(7) 10_665 4_556
O1 Cu1 O2 89.66(9) 10_665 7_666
O1 Cu1 O2 168.65(7) . 7_666
O1 Cu1 O2 89.66(9) . 4_556
O1 Cu1 O1 89.86(13) 10_665 .
Cu1 O1W H1WB 110.7(4) . 10_665
Cu1 O1W H1WB 110.7 . .
H1WB O1W H1WB 124.0 . 10_665
C1 O2 Cu1 122.66(15) . 7_666
C1 O1 Cu1 124.42(16) . .
C5 N1 C6 119.29(16) . 12_565
C5 N1 C6 119.29(16) . .
C6 N1 C6 116.9(3) 12_565 .
O2 C1 O1 124.2(2) . .
O2 C1 C2 118.4(2) . .
O1 C1 C2 117.4(2) . .
C4 C2 C1 119.9(2) . .
C3 C2 C1 119.2(2) . .
C3 C2 C4 120.8(2) . .
N1 C5 C4 121.47(15) . .
N1 C5 C4 121.47(15) . 12_565
C4 C5 C4 117.0(3) . 12_565
C2 C4 C5 121.3(2) . .
C2 C4 H4 119.4 . .
C5 C4 H4 119.4 . .
C2 C3 C2 118.9(3) 12_565 .
C2 C3 H3 120.6 12_565 .
C2 C3 H3 120.6 . .
N1 C6 H6A 109.5 . .
N1 C6 H6B 109.5 . .
N1 C6 H6C 109.5 . .
H6A C6 H6B 109.5 . .
H6A C6 H6C 109.5 . .
H6B C6 H6C 109.5 . .

loop_
_geom_bond_atom_site_label_1
_geom_bond_atom_site_label_2
_geom_bond_distance
_geom_bond_site_symmetry_2
Cu1 Cu1 2.6032(7) 7_666
Cu1 O1W 2.146(2) .
Cu1 O2 1.9649(16) 7_666
Cu1 O2 1.9649(16) 4_556
Cu1 O1 1.9524(18) .
Cu1 O1 1.9523(18) 10_665
O1W H1WB 0.876(5) 10_665
O1W H1WB 0.8759 .
O2 C1 1.253(3) .
O1 C1 1.256(3) .
N1 C5 1.386(4) .
N1 C6 1.443(3) .
N1 C6 1.443(3) 12_565
C1 C2 1.491(3) .
C2 C4 1.392(3) .
C2 C3 1.392(3) .
C5 C4 1.411(3) .
C5 C4 1.411(3) 12_565
C4 H4 0.9500 .
C3 H3 0.9500 .
C6 H6A 0.9800 .
C6 H6B 0.9800 .
C6 H6C 0.9800 .

loop_
_smtbx_masks_void_nr
_smtbx_masks_void_average_x
_smtbx_masks_void_average_y
_smtbx_masks_void_average_z
_smtbx_masks_void_volume
_smtbx_masks_void_count_electrons
1 0.000 0.000 -0.186 305.8 10.4
2 0.333 0.667 -0.872 134.2 36.1
3 0.667 0.333 -0.309 134.2 30.8
